data_4340431
loop_
_publ_author_name
'Sieber, Andreas'
'Boskovic, Colette'
'Bircher, Roland'
'Waldmann, Oliver'
'Ochsenbein, Stefan T.'
'Chaboussant, Gr\'egory'
'G\"udel, Hans U'
'Kirchner, Nadeschda'
'van Slageren, Joris'
'Wernsdorfer, Wolfgang'
'Neels, Antonia'
'Stoeckli-Evans, Helen'
'Janssen, Stefan'
'Juranyi, Fanni'
'Mutka, Hannu'

_publ_section_title
;
 Synthesis and spectroscopic characterization of a new family of Ni(4)
 spin clusters.
;
_journal_issue 12
_journal_name_full 'Inorganic chemistry'
_journal_page_first 4315
_journal_page_last 4325
_journal_paper_doi 10.1021/ic050134j
_journal_volume 44
_journal_year 2005
_chemical_formula_sum 'C40 H52 N4 Ni4 O12'
_chemical_formula_weight 1015.70
_chemical_name_systematic
; 
 ? 
;
_space_group_IT_number 14
_symmetry_cell_setting monoclinic
_symmetry_space_group_name_Hall '-P 2yn'
_symmetry_space_group_name_H-M 'P 1 21/n 1'
_atom_sites_solution_hydrogens geom
_atom_sites_solution_primary direct
_atom_sites_solution_secondary difmap
_audit_creation_method SHELXL-97
_cell_angle_alpha 90.00
_cell_angle_beta 110.260(7)
_cell_angle_gamma 90.00
_cell_formula_units_Z 4
_cell_length_a 13.0750(9)
_cell_length_b 18.2933(10)
_cell_length_c 18.7624(13)
_cell_measurement_reflns_used 8000
_cell_measurement_temperature 153(2)
_cell_measurement_theta_max 24.0
_cell_measurement_theta_min 2.0
_cell_volume 4210.0(5)
_computing_cell_refinement 'CELL (Stoe IPDS Software, 2000)'
_computing_data_collection 'EXPOSE (Stoe IPDS Software, 2000)'
_computing_data_reduction 'INTEGRATE (Stoe IPDS Software, 2000)'
_computing_molecular_graphics 'PLATON99 (Spek, 1990)'
_computing_publication_material 'SHELXL-97 (Sheldrick, 1997)'
_computing_structure_refinement 'SHELXL-97 (Sheldrick, 1997)'
_computing_structure_solution 'SHELXS-97 (Sheldrick, 1990)'
_diffrn_ambient_temperature 153(2)
_diffrn_detector_area_resol_mean 0.81\%A
_diffrn_measured_fraction_theta_full 0.993
_diffrn_measured_fraction_theta_max 0.993
_diffrn_measurement_device_type 'STOE IPDS'
_diffrn_measurement_method 'phi oscillation'
_diffrn_radiation_monochromator graphite
_diffrn_radiation_source 'fine-focus sealed tube'
_diffrn_radiation_type MoK\a
_diffrn_radiation_wavelength 0.71073
_diffrn_reflns_av_R_equivalents 0.0626
_diffrn_reflns_av_sigmaI/netI 0.0536
_diffrn_reflns_limit_h_max 14
_diffrn_reflns_limit_h_min -14
_diffrn_reflns_limit_k_max 20
_diffrn_reflns_limit_k_min -20
_diffrn_reflns_limit_l_max 21
_diffrn_reflns_limit_l_min -21
_diffrn_reflns_number 19877
_diffrn_reflns_theta_full 23.99
_diffrn_reflns_theta_max 23.99
_diffrn_reflns_theta_min 2.00
_diffrn_standards_decay_% 0
_diffrn_standards_interval_time 0
_diffrn_standards_number 0
_exptl_absorpt_coefficient_mu 1.828
_exptl_absorpt_correction_type none
_exptl_crystal_colour green
_exptl_crystal_density_diffrn 1.602
_exptl_crystal_density_meas ?
_exptl_crystal_density_method 'not measured'
_exptl_crystal_description block
_exptl_crystal_F_000 2112
_exptl_crystal_size_max 0.35
_exptl_crystal_size_mid 0.30
_exptl_crystal_size_min 0.27
_refine_diff_density_max 0.879
_refine_diff_density_min -0.475
_refine_diff_density_rms 0.073
_refine_ls_extinction_method none
_refine_ls_goodness_of_fit_ref 0.942
_refine_ls_hydrogen_treatment mixed
_refine_ls_matrix_type full
_refine_ls_number_parameters 561
_refine_ls_number_reflns 6557
_refine_ls_number_restraints 2
_refine_ls_restrained_S_all 0.942
_refine_ls_R_factor_all 0.0418
_refine_ls_R_factor_gt 0.0305
_refine_ls_shift/su_max 0.002
_refine_ls_shift/su_mean <0.001
_refine_ls_structure_factor_coef Fsqd
_refine_ls_weighting_details 'calc w=1/[\s^2^(Fo^2^)+(0.0455P)^2^] where P=(Fo^2^+2Fc^2^)/3'
_refine_ls_weighting_scheme calc
_refine_ls_wR_factor_gt 0.0736
_refine_ls_wR_factor_ref 0.0765
_reflns_number_gt 5200
_reflns_number_total 6557
_reflns_threshold_expression I>2sigma(I)
_cod_data_source_file ic050134jsi20050127_110149.cif
_cod_data_source_block compound_1a
_cod_depositor_comments
;
The following automatic conversions were performed:

'_exptl_crystal_density_meas' value 'none' was changed to '?' - the
value is perceived as not measured.

Automatic conversion script
Id: cif_fix_values 3008 2015-01-20 13:52:24Z robertas 
;
_cod_original_sg_symbol_H-M 'P 21/n'
_cod_database_code 4340431

loop_
_symmetry_equiv_pos_as_xyz
'x, y, z'
'-x+1/2, y+1/2, -z+1/2'
'-x, -y, -z'
'x-1/2, -y-1/2, z-1/2'

loop_
_atom_site_label
_atom_site_type_symbol
_atom_site_fract_x
_atom_site_fract_y
_atom_site_fract_z
_atom_site_U_iso_or_equiv
_atom_site_adp_type
_atom_site_occupancy
_atom_site_symmetry_multiplicity
_atom_site_calc_flag
_atom_site_refinement_flags
C1 C 0.6039(2) 0.30837(16) 0.04840(15) 0.0192(6) Uani 1 1 d .
C2 C 0.5042(3) 0.27549(17) 0.04403(17) 0.0246(7) Uani 1 1 d .
H2 H 0.4567 0.3007 0.0642 0.030 Uiso 1 1 calc R
C3 C 0.4740(3) 0.20812(18) 0.01147(19) 0.0333(8) Uani 1 1 d .
H3 H 0.4057 0.1882 0.0089 0.040 Uiso 1 1 calc R
C4 C 0.5410(3) 0.16836(19) -0.0178(2) 0.0411(9) Uani 1 1 d .
H4 H 0.5179 0.1229 -0.0427 0.049 Uiso 1 1 calc R
C5 C 0.6417(3) 0.19692(18) -0.00945(19) 0.0343(8) Uani 1 1 d .
H5 H 0.6897 0.1691 -0.0269 0.041 Uiso 1 1 calc R
C6 C 0.6769(3) 0.26559(16) 0.02374(16) 0.0220(7) Uani 1 1 d .
C7 C 0.7874(3) 0.28679(17) 0.03244(16) 0.0235(7) Uani 1 1 d .
H7 H 0.8292 0.2537 0.0146 0.028 Uiso 1 1 calc R
C8 C 0.9481(3) 0.36155(17) 0.07349(19) 0.0281(7) Uani 1 1 d .
H8A H 0.9668 0.3406 0.0309 0.034 Uiso 1 1 calc R
H8B H 0.9954 0.3383 0.1212 0.034 Uiso 1 1 calc R
C9 C 0.9681(3) 0.44468(17) 0.07761(18) 0.0282(7) Uani 1 1 d .
H9A H 1.0470 0.4548 0.1015 0.034 Uiso 1 1 calc R
H9B H 0.9427 0.4656 0.0258 0.034 Uiso 1 1 calc R
C10 C 0.8049(2) 0.66765(18) -0.02564(17) 0.0257(7) Uani 1 1 d .
C11 C 0.7764(3) 0.6708(2) -0.10512(18) 0.0319(8) Uani 1 1 d .
H11 H 0.7676 0.6265 -0.1331 0.038 Uiso 1 1 calc R
C12 C 0.7608(3) 0.7365(2) -0.1432(2) 0.0433(10) Uani 1 1 d .
H12 H 0.7419 0.7368 -0.1969 0.052 Uiso 1 1 calc R
C13 C 0.7723(3) 0.8026(2) -0.1045(2) 0.0469(10) Uani 1 1 d .
H13 H 0.7623 0.8477 -0.1310 0.056 Uiso 1 1 calc R
C14 C 0.7983(3) 0.8010(2) -0.0272(2) 0.0369(9) Uani 1 1 d .
H14 H 0.8063 0.8459 -0.0004 0.044 Uiso 1 1 calc R
C15 C 0.8138(3) 0.73490(17) 0.01406(18) 0.0260(7) Uani 1 1 d .
C16 C 0.8322(3) 0.74110(17) 0.09455(18) 0.0259(7) Uani 1 1 d .
H16 H 0.8364 0.7890 0.1149 0.031 Uiso 1 1 calc R
C17 C 0.8550(3) 0.69907(17) 0.22055(17) 0.0267(7) Uani 1 1 d .
H17A H 0.7821 0.7037 0.2252 0.032 Uiso 1 1 calc R
H17B H 0.8957 0.7449 0.2394 0.032 Uiso 1 1 calc R
C18 C 0.9159(3) 0.63461(16) 0.26809(16) 0.0238(7) Uani 1 1 d .
H18A H 0.9951 0.6400 0.2786 0.029 Uiso 1 1 calc R
H18B H 0.9037 0.6338 0.3173 0.029 Uiso 1 1 calc R
C19 C 0.6852(2) 0.54563(17) 0.35773(16) 0.0217(7) Uani 1 1 d .
C20 C 0.6962(3) 0.52434(19) 0.43186(17) 0.0288(7) Uani 1 1 d .
H20 H 0.7484 0.4879 0.4561 0.035 Uiso 1 1 calc R
C21 C 0.6342(3) 0.5544(2) 0.47101(18) 0.0366(9) Uani 1 1 d .
H21 H 0.6450 0.5387 0.5214 0.044 Uiso 1 1 calc R
C22 C 0.5566(3) 0.6069(2) 0.43749(19) 0.0367(9) Uani 1 1 d .
H22 H 0.5151 0.6283 0.4648 0.044 Uiso 1 1 calc R
C23 C 0.5405(3) 0.62784(19) 0.36382(18) 0.0310(8) Uani 1 1 d .
H23 H 0.4862 0.6633 0.3403 0.037 Uiso 1 1 calc R
C24 C 0.6024(2) 0.59803(16) 0.32224(16) 0.0222(7) Uani 1 1 d .
C25 C 0.5747(2) 0.62284(17) 0.24419(17) 0.0243(7) Uani 1 1 d .
H25 H 0.5156 0.6562 0.2255 0.029 Uiso 1 1 calc R
C26 C 0.5873(3) 0.62883(17) 0.11930(16) 0.0268(7) Uani 1 1 d .
H26A H 0.6291 0.6729 0.1155 0.032 Uiso 1 1 calc R
H26B H 0.5090 0.6420 0.1020 0.032 Uiso 1 1 calc R
C27 C 0.6056(3) 0.56793(18) 0.06864(17) 0.0264(7) Uani 1 1 d .
H27A H 0.5473 0.5307 0.0589 0.032 Uiso 1 1 calc R
H27B H 0.6028 0.5886 0.0193 0.032 Uiso 1 1 calc R
C28 C 1.1955(2) 0.46179(17) 0.28976(15) 0.0213(7) Uani 1 1 d .
C29 C 1.2989(2) 0.49472(18) 0.30638(16) 0.0242(7) Uani 1 1 d .
H29 H 1.3026 0.5449 0.2943 0.029 Uiso 1 1 calc R
C30 C 1.3940(3) 0.45681(19) 0.33935(17) 0.0307(8) Uani 1 1 d .
H30 H 1.4618 0.4813 0.3499 0.037 Uiso 1 1 calc R
C31 C 1.3931(3) 0.38267(19) 0.35775(18) 0.0309(8) Uani 1 1 d .
H31 H 1.4592 0.3564 0.3803 0.037 Uiso 1 1 calc R
C32 C 1.2941(3) 0.34923(18) 0.34225(17) 0.0275(7) Uani 1 1 d .
H32 H 1.2927 0.2989 0.3545 0.033 Uiso 1 1 calc R
C33 C 1.1943(2) 0.38611(17) 0.30895(16) 0.0220(7) Uani 1 1 d .
C34 C 1.0969(3) 0.34253(17) 0.29560(17) 0.0252(7) Uani 1 1 d .
H34 H 1.1065 0.2931 0.3120 0.030 Uiso 1 1 calc R
C35 C 0.9060(3) 0.31589(17) 0.25276(19) 0.0273(7) Uani 1 1 d .
H35A H 0.9233 0.2804 0.2951 0.033 Uiso 1 1 calc R
H35B H 0.8904 0.2882 0.2048 0.033 Uiso 1 1 calc R
C36 C 0.8065(3) 0.36084(16) 0.24976(17) 0.0248(7) Uani 1 1 d .
H36A H 0.7394 0.3322 0.2249 0.030 Uiso 1 1 calc R
H36B H 0.8100 0.3729 0.3020 0.030 Uiso 1 1 calc R
C37 C 0.7088(5) 0.4414(2) -0.0955(2) 0.0629(14) Uani 1 1 d .
H37A H 0.7784 0.4472 -0.1037 0.094 Uiso 1 1 calc R
H37B H 0.6507 0.4651 -0.1370 0.094 Uiso 1 1 calc R
H37C H 0.6923 0.3893 -0.0941 0.094 Uiso 1 1 calc R
C38 C 1.0960(3) 0.66802(18) 0.1582(2) 0.0357(8) Uani 1 1 d .
H38A H 1.0701 0.6972 0.1116 0.054 Uiso 1 1 calc R
H38B H 1.1740 0.6580 0.1712 0.054 Uiso 1 1 calc R
H38C H 1.0842 0.6951 0.1997 0.054 Uiso 1 1 calc R
C39 C 0.5245(4) 0.4168(3) 0.2176(3) 0.0755(16) Uani 1 1 d .
H39A H 0.5721 0.4107 0.2707 0.113 Uiso 1 1 calc R
H39B H 0.5002 0.3687 0.1951 0.113 Uiso 1 1 calc R
H39C H 0.4610 0.4463 0.2156 0.113 Uiso 1 1 calc R
C40 C 1.0512(3) 0.5162(2) 0.41152(18) 0.0352(8) Uani 1 1 d .
H40A H 1.1177 0.4868 0.4241 0.053 Uiso 1 1 calc R
H40B H 1.0346 0.5255 0.4578 0.053 Uiso 1 1 calc R
H40C H 1.0620 0.5628 0.3894 0.053 Uiso 1 1 calc R
N1 N 0.8327(2) 0.34638(14) 0.06217(13) 0.0213(5) Uani 1 1 d .
N2 N 0.8431(2) 0.68764(14) 0.14057(14) 0.0231(6) Uani 1 1 d .
N3 N 0.6232(2) 0.60350(13) 0.19876(13) 0.0214(6) Uani 1 1 d .
N4 N 0.9997(2) 0.36485(13) 0.26383(13) 0.0217(5) Uani 1 1 d .
O1 O 0.62417(16) 0.37580(11) 0.07402(11) 0.0252(5) Uani 1 1 d .
O2 O 0.91031(16) 0.47712(11) 0.12121(10) 0.0197(4) Uani 1 1 d .
O3 O 0.82155(18) 0.60272(12) 0.00716(11) 0.0279(5) Uani 1 1 d .
O4 O 0.87839(16) 0.56811(10) 0.22845(10) 0.0183(4) Uani 1 1 d .
O5 O 0.74978(17) 0.51594(12) 0.32550(11) 0.0247(5) Uani 1 1 d .
O6 O 0.70930(16) 0.53481(10) 0.10572(10) 0.0190(4) Uani 1 1 d .
O7 O 1.10778(16) 0.50189(11) 0.25979(11) 0.0238(5) Uani 1 1 d .
O8 O 0.80382(16) 0.42635(10) 0.20826(10) 0.0188(4) Uani 1 1 d .
O9 O 0.7156(2) 0.47371(15) -0.02691(13) 0.0373(6) Uani 1 1 d .
H9O H 0.737(3) 0.514(2) -0.024(2) 0.041(12) Uiso 1 1 d .
O10 O 1.03817(19) 0.60136(12) 0.14674(14) 0.0275(5) Uani 1 1 d D
H10O H 1.065(3) 0.5748(18) 0.1792(17) 0.030(11) Uiso 1 1 d D
O11 O 0.57937(19) 0.45032(14) 0.17887(14) 0.0363(6) Uani 1 1 d .
H11O H 0.588(4) 0.426(2) 0.146(2) 0.060(14) Uiso 1 1 d .
O12 O 0.96239(19) 0.47749(12) 0.35792(11) 0.0249(5) Uani 1 1 d D
H12O H 0.907(3) 0.495(2) 0.359(3) 0.067(16) Uiso 1 1 d D
Ni1 Ni 0.75910(3) 0.43211(2) 0.08840(2) 0.01880(10) Uani 1 1 d .
Ni2 Ni 0.86124(3) 0.58332(2) 0.11757(2) 0.01937(10) Uani 1 1 d .
Ni3 Ni 0.72445(3) 0.51953(2) 0.215476(19) 0.01800(10) Uani 1 1 d .
Ni4 Ni 0.95578(3) 0.46903(2) 0.24061(2) 0.01781(10) Uani 1 1 d .

loop_
_atom_site_aniso_label
_atom_site_aniso_U_11
_atom_site_aniso_U_22
_atom_site_aniso_U_33
_atom_site_aniso_U_23
_atom_site_aniso_U_13
_atom_site_aniso_U_12
C1 0.0222(17) 0.0160(16) 0.0161(14) 0.0018(12) 0.0025(12) 0.0017(12)
C2 0.0214(17) 0.0237(17) 0.0298(16) 0.0022(14) 0.0101(13) 0.0016(13)
C3 0.0221(18) 0.0292(19) 0.046(2) -0.0013(16) 0.0093(15) -0.0069(15)
C4 0.042(2) 0.0227(19) 0.060(2) -0.0150(17) 0.0197(19) -0.0104(17)
C5 0.038(2) 0.0253(19) 0.044(2) -0.0114(16) 0.0203(17) -0.0024(16)
C6 0.0254(17) 0.0168(16) 0.0221(15) -0.0010(12) 0.0061(13) -0.0015(13)
C7 0.0277(18) 0.0217(17) 0.0245(15) 0.0008(13) 0.0132(14) 0.0058(14)
C8 0.0232(18) 0.0255(18) 0.0397(18) -0.0070(15) 0.0163(15) 0.0000(14)
C9 0.0310(19) 0.0256(17) 0.0343(17) -0.0040(14) 0.0194(15) -0.0027(15)
C10 0.0193(17) 0.0305(19) 0.0310(17) 0.0102(14) 0.0135(14) 0.0008(14)
C11 0.0281(19) 0.041(2) 0.0302(17) 0.0076(16) 0.0143(14) 0.0046(16)
C12 0.038(2) 0.059(3) 0.0347(19) 0.0222(19) 0.0152(17) 0.0133(19)
C13 0.047(2) 0.045(2) 0.055(2) 0.034(2) 0.025(2) 0.0166(19)
C14 0.036(2) 0.029(2) 0.052(2) 0.0151(17) 0.0220(18) 0.0046(16)
C15 0.0199(17) 0.0246(17) 0.0367(18) 0.0128(14) 0.0140(14) 0.0032(14)
C16 0.0210(17) 0.0188(17) 0.0408(18) 0.0028(14) 0.0141(14) 0.0012(13)
C17 0.0323(19) 0.0173(16) 0.0309(17) -0.0027(13) 0.0115(14) -0.0007(14)
C18 0.0231(17) 0.0217(17) 0.0256(15) -0.0045(13) 0.0070(13) -0.0018(13)
C19 0.0174(16) 0.0260(17) 0.0226(15) -0.0086(13) 0.0083(12) -0.0081(13)
C20 0.0225(17) 0.041(2) 0.0210(15) -0.0051(15) 0.0049(13) -0.0059(15)
C21 0.032(2) 0.055(2) 0.0244(16) -0.0047(16) 0.0117(15) -0.0093(18)
C22 0.031(2) 0.052(2) 0.0334(18) -0.0175(17) 0.0189(16) -0.0051(17)
C23 0.0252(18) 0.0325(19) 0.0385(19) -0.0087(15) 0.0152(15) -0.0039(15)
C24 0.0201(16) 0.0223(17) 0.0258(15) -0.0078(13) 0.0099(13) -0.0048(13)
C25 0.0205(16) 0.0180(16) 0.0353(17) -0.0022(13) 0.0111(14) 0.0024(13)
C26 0.0264(18) 0.0274(18) 0.0264(16) 0.0039(14) 0.0089(14) 0.0082(14)
C27 0.0210(17) 0.0297(18) 0.0250(15) 0.0019(14) 0.0037(13) 0.0063(14)
C28 0.0224(17) 0.0252(17) 0.0193(14) -0.0032(13) 0.0109(13) 0.0015(13)
C29 0.0245(17) 0.0252(17) 0.0260(15) -0.0053(13) 0.0130(13) -0.0040(14)
C30 0.0217(18) 0.044(2) 0.0289(16) -0.0085(15) 0.0123(14) -0.0020(16)
C31 0.0203(18) 0.041(2) 0.0313(17) -0.0051(15) 0.0092(14) 0.0069(15)
C32 0.0266(18) 0.0271(18) 0.0284(16) 0.0004(14) 0.0089(14) 0.0078(14)
C33 0.0215(16) 0.0233(16) 0.0201(14) -0.0004(12) 0.0059(12) 0.0046(13)
C34 0.0302(19) 0.0165(16) 0.0292(16) 0.0017(13) 0.0106(14) 0.0044(14)
C35 0.0265(18) 0.0181(16) 0.0372(18) 0.0042(14) 0.0107(14) -0.0021(14)
C36 0.0259(17) 0.0187(16) 0.0331(16) 0.0053(14) 0.0141(14) 0.0000(13)
C37 0.118(4) 0.045(3) 0.0271(19) -0.0097(18) 0.027(2) -0.019(3)
C38 0.032(2) 0.0266(19) 0.050(2) 0.0021(16) 0.0161(17) -0.0110(16)
C39 0.093(4) 0.070(3) 0.096(4) -0.041(3) 0.074(3) -0.044(3)
C40 0.037(2) 0.039(2) 0.0249(16) -0.0009(15) 0.0040(15) -0.0043(17)
N1 0.0171(13) 0.0231(15) 0.0255(13) -0.0034(11) 0.0097(11) -0.0023(11)
N2 0.0249(15) 0.0196(14) 0.0265(13) -0.0005(11) 0.0109(11) -0.0017(11)
N3 0.0220(14) 0.0193(14) 0.0227(12) -0.0005(10) 0.0077(11) 0.0011(11)
N4 0.0207(14) 0.0153(13) 0.0278(13) 0.0037(11) 0.0067(11) -0.0015(11)
O1 0.0196(11) 0.0196(12) 0.0366(12) -0.0084(9) 0.0100(9) -0.0001(9)
O2 0.0202(11) 0.0192(11) 0.0224(10) 0.0006(8) 0.0109(8) -0.0006(9)
O3 0.0355(13) 0.0237(12) 0.0269(11) 0.0047(9) 0.0141(10) 0.0007(10)
O4 0.0186(11) 0.0151(10) 0.0209(9) -0.0002(8) 0.0066(8) -0.0010(9)
O5 0.0226(12) 0.0296(12) 0.0235(10) 0.0025(9) 0.0100(9) 0.0054(10)
O6 0.0173(11) 0.0184(11) 0.0204(9) 0.0005(8) 0.0056(8) 0.0026(8)
O7 0.0175(11) 0.0211(11) 0.0325(11) 0.0039(9) 0.0081(9) -0.0009(9)
O8 0.0178(11) 0.0160(11) 0.0233(10) 0.0047(8) 0.0078(8) 0.0012(8)
O9 0.0590(18) 0.0281(15) 0.0251(12) -0.0052(11) 0.0150(11) -0.0064(13)
O10 0.0244(12) 0.0193(12) 0.0389(13) 0.0037(11) 0.0111(11) -0.0049(10)
O11 0.0284(13) 0.0420(15) 0.0479(15) -0.0211(12) 0.0253(12) -0.0120(11)
O12 0.0218(12) 0.0288(13) 0.0215(11) 0.0032(9) 0.0042(9) 0.0011(11)
Ni1 0.0190(2) 0.0162(2) 0.02226(19) -0.00251(15) 0.00850(16) -0.00052(16)
Ni2 0.0239(2) 0.0146(2) 0.02112(19) 0.00203(15) 0.00971(16) 0.00013(16)
Ni3 0.0175(2) 0.0181(2) 0.01948(19) 0.00069(15) 0.00776(15) 0.00208(16)
Ni4 0.0157(2) 0.0150(2) 0.02278(19) 0.00287(15) 0.00668(15) 0.00032(15)

loop_
_atom_type_symbol
_atom_type_description
_atom_type_scat_dispersion_real
_atom_type_scat_dispersion_imag
_atom_type_scat_source
C C 0.0033 0.0016 'International Tables Vol C Tables 4.2.6.8 and 6.1.1.4'
H H 0.0000 0.0000 'International Tables Vol C Tables 4.2.6.8 and 6.1.1.4'
N N 0.0061 0.0033 'International Tables Vol C Tables 4.2.6.8 and 6.1.1.4'
O O 0.0106 0.0060 'International Tables Vol C Tables 4.2.6.8 and 6.1.1.4'
Ni Ni 0.3393 1.1124 'International Tables Vol C Tables 4.2.6.8 and 6.1.1.4'

loop_
_geom_angle_atom_site_label_1
_geom_angle_atom_site_label_2
_geom_angle_atom_site_label_3
_geom_angle
O1 C1 C2 119.1(3)
O1 C1 C6 123.9(3)
C2 C1 C6 117.0(3)
C3 C2 C1 121.7(3)
C2 C3 C4 121.6(3)
C5 C4 C3 117.8(3)
C4 C5 C6 122.9(3)
C5 C6 C1 118.7(3)
C5 C6 C7 116.7(3)
C1 C6 C7 124.6(3)
N1 C7 C6 125.0(3)
N1 C8 C9 109.9(3)
O2 C9 C8 109.1(2)
O3 C10 C11 118.1(3)
O3 C10 C15 124.3(3)
C11 C10 C15 117.6(3)
C12 C11 C10 121.5(3)
C11 C12 C13 121.2(3)
C14 C13 C12 118.5(3)
C13 C14 C15 122.3(4)
C14 C15 C10 118.9(3)
C14 C15 C16 116.4(3)
C10 C15 C16 124.6(3)
N2 C16 C15 125.7(3)
N2 C17 C18 109.6(2)
O4 C18 C17 109.9(2)
O5 C19 C20 118.7(3)
O5 C19 C24 124.6(3)
C20 C19 C24 116.8(3)
C21 C20 C19 122.6(3)
C22 C21 C20 120.5(3)
C21 C22 C23 118.9(3)
C22 C23 C24 121.9(3)
C23 C24 C19 119.3(3)
C23 C24 C25 116.4(3)
C19 C24 C25 124.4(3)
N3 C25 C24 125.3(3)
N3 C26 C27 109.5(2)
O6 C27 C26 109.4(2)
O7 C28 C29 118.9(3)
O7 C28 C33 124.3(3)
C29 C28 C33 116.7(3)
C30 C29 C28 122.2(3)
C29 C30 C31 121.1(3)
C32 C31 C30 117.9(3)
C31 C32 C33 122.9(3)
C32 C33 C28 119.0(3)
C32 C33 C34 115.9(3)
C28 C33 C34 125.0(3)
N4 C34 C33 125.5(3)
N4 C35 C36 109.6(2)
O8 C36 C35 109.5(2)
C7 N1 C8 121.5(3)
C7 N1 Ni1 126.2(2)
C8 N1 Ni1 112.00(18)
C16 N2 C17 121.9(3)
C16 N2 Ni2 125.5(2)
C17 N2 Ni2 112.33(18)
C25 N3 C26 122.1(3)
C25 N3 Ni3 124.7(2)
C26 N3 Ni3 111.41(18)
C34 N4 C35 121.3(3)
C34 N4 Ni4 125.1(2)
C35 N4 Ni4 112.79(19)
C1 O1 Ni1 126.50(18)
C9 O2 Ni1 108.18(17)
C9 O2 Ni2 127.03(17)
Ni1 O2 Ni2 96.55(8)
C9 O2 Ni4 124.75(18)
Ni1 O2 Ni4 100.36(8)
Ni2 O2 Ni4 94.13(8)
C10 O3 Ni2 126.04(19)
C18 O4 Ni2 108.31(16)
C18 O4 Ni4 129.13(17)
Ni2 O4 Ni4 96.33(8)
C18 O4 Ni3 123.80(17)
Ni2 O4 Ni3 100.06(8)
Ni4 O4 Ni3 93.11(8)
C19 O5 Ni3 124.42(19)
C27 O6 Ni3 107.27(16)
C27 O6 Ni1 127.72(17)
Ni3 O6 Ni1 96.34(8)
C27 O6 Ni2 124.92(18)
Ni3 O6 Ni2 101.18(8)
Ni1 O6 Ni2 93.60(8)
C28 O7 Ni4 125.41(19)
C36 O8 Ni4 108.97(17)
C36 O8 Ni3 126.08(16)
Ni4 O8 Ni3 97.35(8)
C36 O8 Ni1 124.57(18)
Ni4 O8 Ni1 100.40(8)
Ni3 O8 Ni1 93.99(8)
C37 O9 Ni1 133.1(3)
C38 O10 Ni2 128.8(2)
C39 O11 Ni3 131.9(3)
C40 O12 Ni4 118.92(19)
O1 Ni1 N1 92.35(9)
O1 Ni1 O2 168.76(8)
N1 Ni1 O2 83.73(9)
O1 Ni1 O6 100.46(8)
N1 Ni1 O6 165.67(9)
O2 Ni1 O6 84.82(8)
O1 Ni1 O8 91.38(8)
N1 Ni1 O8 104.11(9)
O2 Ni1 O8 79.44(7)
O6 Ni1 O8 82.16(7)
O1 Ni1 O9 97.65(10)
N1 Ni1 O9 90.68(10)
O2 Ni1 O9 92.94(9)
O6 Ni1 O9 81.32(9)
O8 Ni1 O9 162.36(9)
O3 Ni2 N2 92.70(9)
O3 Ni2 O4 171.33(8)
N2 Ni2 O4 83.60(9)
O3 Ni2 O2 99.83(8)
N2 Ni2 O2 165.11(9)
O4 Ni2 O2 85.03(7)
O3 Ni2 O6 93.94(8)
N2 Ni2 O6 104.31(9)
O4 Ni2 O6 79.45(7)
O2 Ni2 O6 82.94(8)
O3 Ni2 O10 96.01(9)
N2 Ni2 O10 89.78(9)
O4 Ni2 O10 91.83(8)
O2 Ni2 O10 81.01(8)
O6 Ni2 O10 162.34(8)
O5 Ni3 N3 92.99(9)
O5 Ni3 O6 172.91(9)
N3 Ni3 O6 84.67(9)
O5 Ni3 O8 97.91(8)
N3 Ni3 O8 166.51(9)
O6 Ni3 O8 85.40(8)
O5 Ni3 O4 94.84(8)
N3 Ni3 O4 104.32(9)
O6 Ni3 O4 79.30(7)
O8 Ni3 O4 82.72(8)
O5 Ni3 O11 97.03(9)
N3 Ni3 O11 86.53(10)
O6 Ni3 O11 89.53(9)
O8 Ni3 O11 84.28(9)
O4 Ni3 O11 163.47(8)
O7 Ni4 N4 93.16(9)
O7 Ni4 O8 171.32(8)
N4 Ni4 O8 82.85(9)
O7 Ni4 O4 100.19(8)
N4 Ni4 O4 164.36(9)
O8 Ni4 O4 84.96(8)
O7 Ni4 O2 93.86(8)
N4 Ni4 O2 104.61(9)
O8 Ni4 O2 79.78(7)
O4 Ni4 O2 82.72(7)
O7 Ni4 O12 96.22(8)
N4 Ni4 O12 86.54(9)
O8 Ni4 O12 91.25(8)
O4 Ni4 O12 83.97(8)
O2 Ni4 O12 164.53(8)

loop_
_geom_bond_atom_site_label_1
_geom_bond_atom_site_label_2
_geom_bond_distance
C1 O1 1.317(3)
C1 C2 1.412(4)
C1 C6 1.430(4)
C2 C3 1.371(5)
C3 C4 1.389(5)
C4 C5 1.375(5)
C5 C6 1.407(4)
C6 C7 1.449(4)
C7 N1 1.274(4)
C8 N1 1.475(4)
C8 C9 1.540(4)
C9 O2 1.421(4)
C10 O3 1.321(4)
C10 C11 1.407(4)
C10 C15 1.422(5)
C11 C12 1.378(5)
C12 C13 1.391(6)
C13 C14 1.371(5)
C14 C15 1.411(4)
C15 C16 1.449(4)
C16 N2 1.279(4)
C17 N2 1.469(4)
C17 C18 1.526(4)
C18 O4 1.422(3)
C19 O5 1.314(4)
C19 C20 1.403(4)
C19 C24 1.427(4)
C20 C21 1.383(5)
C21 C22 1.380(5)
C22 C23 1.378(5)
C23 C24 1.414(4)
C24 C25 1.454(4)
C25 N3 1.276(4)
C26 N3 1.474(4)
C26 C27 1.536(4)
C27 O6 1.427(4)
C28 O7 1.312(4)
C28 C29 1.413(4)
C28 C33 1.432(4)
C29 C30 1.371(5)
C30 C31 1.401(5)
C31 C32 1.369(5)
C32 C33 1.409(4)
C33 C34 1.449(4)
C34 N4 1.269(4)
C35 N4 1.473(4)
C35 C36 1.523(4)
C36 O8 1.423(3)
C37 O9 1.390(4)
C38 O10 1.412(4)
C39 O11 1.335(5)
C40 O12 1.432(4)
N1 Ni1 1.989(2)
N2 Ni2 1.989(2)
N3 Ni3 1.981(2)
N4 Ni4 1.995(2)
O1 Ni1 1.979(2)
O2 Ni1 2.031(2)
O2 Ni2 2.040(2)
O2 Ni4 2.1145(19)
O3 Ni2 1.985(2)
O4 Ni2 2.0329(18)
O4 Ni4 2.0497(19)
O4 Ni3 2.1355(19)
O5 Ni3 1.9754(19)
O6 Ni3 2.0188(18)
O6 Ni1 2.0508(19)
O6 Ni2 2.116(2)
O7 Ni4 1.986(2)
O8 Ni4 2.022(2)
O8 Ni3 2.0243(19)
O8 Ni1 2.1213(18)
O9 Ni1 2.175(2)
O10 Ni2 2.210(2)
O11 Ni3 2.184(2)
O12 Ni4 2.178(2)

loop_
_geom_hbond_atom_site_label_D
_geom_hbond_atom_site_label_H
_geom_hbond_atom_site_label_A
_geom_hbond_distance_DH
_geom_hbond_distance_HA
_geom_hbond_distance_DA
_geom_hbond_angle_DHA
O12 H12O O5 0.80(3) 1.96(4) 2.724(3) 158(5)
O9 H9O O3 0.78(4) 1.94(4) 2.699(3) 165(4)
O11 H11O O1 0.80(4) 1.82(4) 2.621(3) 173(5)
O10 H10O O7 0.76(3) 1.95(3) 2.702(3) 169(4)

loop_
_geom_torsion_atom_site_label_1
_geom_torsion_atom_site_label_2
_geom_torsion_atom_site_label_3
_geom_torsion_atom_site_label_4
_geom_torsion
O1 C1 C2 C3 173.9(3)
C6 C1 C2 C3 -5.6(4)
C1 C2 C3 C4 1.0(5)
C2 C3 C4 C5 3.4(5)
C3 C4 C5 C6 -3.2(6)
C4 C5 C6 C1 -1.4(5)
C4 C5 C6 C7 176.7(3)
O1 C1 C6 C5 -173.8(3)
C2 C1 C6 C5 5.7(4)
O1 C1 C6 C7 8.2(5)
C2 C1 C6 C7 -172.3(3)
C5 C6 C7 N1 -179.0(3)
C1 C6 C7 N1 -0.9(5)
N1 C8 C9 O2 41.0(3)
O3 C10 C11 C12 -178.1(3)
C15 C10 C11 C12 2.0(5)
C10 C11 C12 C13 -0.3(5)
C11 C12 C13 C14 -0.8(6)
C12 C13 C14 C15 0.0(5)
C13 C14 C15 C10 1.7(5)
C13 C14 C15 C16 -175.1(3)
O3 C10 C15 C14 177.4(3)
C11 C10 C15 C14 -2.7(4)
O3 C10 C15 C16 -6.0(5)
C11 C10 C15 C16 173.9(3)
C14 C15 C16 N2 176.8(3)
C10 C15 C16 N2 0.2(5)
N2 C17 C18 O4 -41.3(3)
O5 C19 C20 C21 177.9(3)
C24 C19 C20 C21 -2.9(5)
C19 C20 C21 C22 0.7(5)
C20 C21 C22 C23 1.4(5)
C21 C22 C23 C24 -1.2(5)
C22 C23 C24 C19 -1.0(5)
C22 C23 C24 C25 177.9(3)
O5 C19 C24 C23 -177.9(3)
C20 C19 C24 C23 2.9(4)
O5 C19 C24 C25 3.3(5)
C20 C19 C24 C25 -175.9(3)
C23 C24 C25 N3 178.1(3)
C19 C24 C25 N3 -3.0(5)
N3 C26 C27 O6 -42.7(3)
O7 C28 C29 C30 178.4(3)
C33 C28 C29 C30 -0.1(4)
C28 C29 C30 C31 0.5(4)
C29 C30 C31 C32 -0.4(4)
C30 C31 C32 C33 -0.1(4)
C31 C32 C33 C28 0.5(4)
C31 C32 C33 C34 179.4(3)
O7 C28 C33 C32 -178.8(3)
C29 C28 C33 C32 -0.4(4)
O7 C28 C33 C34 2.4(4)
C29 C28 C33 C34 -179.2(3)
C32 C33 C34 N4 -177.3(3)
C28 C33 C34 N4 1.5(5)
N4 C35 C36 O8 39.5(3)
C6 C7 N1 C8 175.9(3)
C6 C7 N1 Ni1 -10.8(4)
C9 C8 N1 C7 156.3(3)
C9 C8 N1 Ni1 -17.9(3)
C15 C16 N2 C17 -176.2(3)
C15 C16 N2 Ni2 10.3(4)
C18 C17 N2 C16 -154.4(3)
C18 C17 N2 Ni2 19.8(3)
C24 C25 N3 C26 177.5(3)
C24 C25 N3 Ni3 14.4(4)
C27 C26 N3 C25 -145.3(3)
C27 C26 N3 Ni3 19.8(3)
C33 C34 N4 C35 179.8(3)
C33 C34 N4 Ni4 -11.2(4)
C36 C35 N4 C34 153.4(3)
C36 C35 N4 Ni4 -16.9(3)
C2 C1 O1 Ni1 177.94(19)
C6 C1 O1 Ni1 -2.5(4)
C8 C9 O2 Ni1 -43.8(3)
C8 C9 O2 Ni2 -157.29(19)
C8 C9 O2 Ni4 73.4(3)
C11 C10 O3 Ni2 -179.5(2)
C15 C10 O3 Ni2 0.4(4)
C17 C18 O4 Ni2 42.2(3)
C17 C18 O4 Ni4 156.99(19)
C17 C18 O4 Ni3 -74.1(3)
C20 C19 O5 Ni3 164.3(2)
C24 C19 O5 Ni3 -14.9(4)
C26 C27 O6 Ni3 44.0(3)
C26 C27 O6 Ni1 156.77(19)
C26 C27 O6 Ni2 -73.7(3)
C29 C28 O7 Ni4 -174.26(19)
C33 C28 O7 Ni4 4.1(4)
C35 C36 O8 Ni4 -43.3(3)
C35 C36 O8 Ni3 -157.99(19)
C35 C36 O8 Ni1 74.7(3)
C1 O1 Ni1 N1 -5.7(2)
C1 O1 Ni1 O2 -74.9(5)
C1 O1 Ni1 O6 167.9(2)
C1 O1 Ni1 O8 -109.8(2)
C1 O1 Ni1 O9 85.3(2)
C7 N1 Ni1 O1 12.3(3)
C8 N1 Ni1 O1 -173.87(19)
C7 N1 Ni1 O2 -178.3(3)
C8 N1 Ni1 O2 -4.43(19)
C7 N1 Ni1 O6 -141.1(3)
C8 N1 Ni1 O6 32.7(5)
C7 N1 Ni1 O8 104.3(2)
C8 N1 Ni1 O8 -81.9(2)
C7 N1 Ni1 O9 -85.4(3)
C8 N1 Ni1 O9 88.4(2)
C9 O2 Ni1 O1 97.7(4)
Ni2 O2 Ni1 O1 -129.8(4)
Ni4 O2 Ni1 O1 -34.4(4)
C9 O2 Ni1 N1 27.61(18)
Ni2 O2 Ni1 N1 160.12(9)
Ni4 O2 Ni1 N1 -104.45(10)
C9 O2 Ni1 O6 -143.75(18)
Ni2 O2 Ni1 O6 -11.25(7)
Ni4 O2 Ni1 O6 84.18(8)
C9 O2 Ni1 O8 133.28(19)
Ni2 O2 Ni1 O8 -94.21(8)
Ni4 O2 Ni1 O8 1.22(8)
C9 O2 Ni1 O9 -62.75(19)
Ni2 O2 Ni1 O9 69.76(9)
Ni4 O2 Ni1 O9 165.19(9)
C27 O6 Ni1 O1 -38.5(2)
Ni3 O6 Ni1 O1 79.08(9)
Ni2 O6 Ni1 O1 -179.23(7)
C27 O6 Ni1 N1 114.4(4)
Ni3 O6 Ni1 N1 -128.0(3)
Ni2 O6 Ni1 N1 -26.3(4)
C27 O6 Ni1 O2 151.5(2)
Ni3 O6 Ni1 O2 -90.90(8)
Ni2 O6 Ni1 O2 10.79(7)
C27 O6 Ni1 O8 -128.5(2)
Ni3 O6 Ni1 O8 -10.88(8)
Ni2 O6 Ni1 O8 90.81(8)
C27 O6 Ni1 O9 57.7(2)
Ni3 O6 Ni1 O9 175.32(10)
Ni2 O6 Ni1 O9 -82.99(9)
C36 O8 Ni1 O1 50.3(2)
Ni4 O8 Ni1 O1 172.21(9)
Ni3 O8 Ni1 O1 -89.56(8)
C36 O8 Ni1 N1 -42.4(2)
Ni4 O8 Ni1 N1 79.44(10)
Ni3 O8 Ni1 N1 177.67(9)
C36 O8 Ni1 O2 -123.1(2)
Ni4 O8 Ni1 O2 -1.27(8)
Ni3 O8 Ni1 O2 96.96(8)
C36 O8 Ni1 O6 150.7(2)
Ni4 O8 Ni1 O6 -87.43(9)
Ni3 O8 Ni1 O6 10.81(8)
C36 O8 Ni1 O9 171.4(3)
Ni4 O8 Ni1 O9 -66.8(3)
Ni3 O8 Ni1 O9 31.4(3)
C37 O9 Ni1 O1 -73.4(4)
C37 O9 Ni1 N1 19.1(4)
C37 O9 Ni1 O2 102.8(4)
C37 O9 Ni1 O6 -172.9(4)
C37 O9 Ni1 O8 166.5(4)
C10 O3 Ni2 N2 6.6(2)
C10 O3 Ni2 O4 71.1(6)
C10 O3 Ni2 O2 -165.4(2)
C10 O3 Ni2 O6 111.1(2)
C10 O3 Ni2 O10 -83.5(2)
C16 N2 Ni2 O3 -11.8(3)
C17 N2 Ni2 O3 174.2(2)
C16 N2 Ni2 O4 176.1(3)
C17 N2 Ni2 O4 2.1(2)
C16 N2 Ni2 O2 135.7(3)
C17 N2 Ni2 O2 -38.3(4)
C16 N2 Ni2 O6 -106.5(3)
C17 N2 Ni2 O6 79.5(2)
C16 N2 Ni2 O10 84.2(3)
C17 N2 Ni2 O10 -89.8(2)
C18 O4 Ni2 O3 -90.2(6)
Ni4 O4 Ni2 O3 134.9(5)
Ni3 O4 Ni2 O3 40.6(6)
C18 O4 Ni2 N2 -25.11(18)
Ni4 O4 Ni2 N2 -159.97(10)
Ni3 O4 Ni2 N2 105.72(10)
C18 O4 Ni2 O2 145.27(18)
Ni4 O4 Ni2 O2 10.40(8)
Ni3 O4 Ni2 O2 -83.90(8)
C18 O4 Ni2 O6 -131.00(18)
Ni4 O4 Ni2 O6 94.13(8)
Ni3 O4 Ni2 O6 -0.18(7)
C18 O4 Ni2 O10 64.47(18)
Ni4 O4 Ni2 O10 -70.40(9)
Ni3 O4 Ni2 O10 -164.71(8)
C9 O2 Ni2 O3 36.8(2)
Ni1 O2 Ni2 O3 -81.86(9)
Ni4 O2 Ni2 O3 177.20(8)
C9 O2 Ni2 N2 -110.1(4)
Ni1 O2 Ni2 N2 131.2(3)
Ni4 O2 Ni2 N2 30.2(4)
C9 O2 Ni2 O4 -150.4(2)
Ni1 O2 Ni2 O4 90.89(8)
Ni4 O2 Ni2 O4 -10.05(8)
C9 O2 Ni2 O6 129.6(2)
Ni1 O2 Ni2 O6 10.93(7)
Ni4 O2 Ni2 O6 -90.00(8)
C9 O2 Ni2 O10 -57.8(2)
Ni1 O2 Ni2 O10 -176.45(9)
Ni4 O2 Ni2 O10 82.61(8)
C27 O6 Ni2 O3 -53.7(2)
Ni3 O6 Ni2 O3 -174.15(9)
Ni1 O6 Ni2 O3 88.66(8)
C27 O6 Ni2 N2 40.1(2)
Ni3 O6 Ni2 N2 -80.34(10)
Ni1 O6 Ni2 N2 -177.54(8)
C27 O6 Ni2 O4 120.7(2)
Ni3 O6 Ni2 O4 0.19(8)
Ni1 O6 Ni2 O4 -97.01(8)
C27 O6 Ni2 O2 -153.1(2)
Ni3 O6 Ni2 O2 86.42(8)
Ni1 O6 Ni2 O2 -10.78(7)
C27 O6 Ni2 O10 -177.9(3)
Ni3 O6 Ni2 O10 61.7(3)
Ni1 O6 Ni2 O10 -35.5(3)
C38 O10 Ni2 O3 80.5(3)
C38 O10 Ni2 N2 -12.2(3)
C38 O10 Ni2 O4 -95.8(3)
C38 O10 Ni2 O2 179.5(3)
C38 O10 Ni2 O6 -155.6(3)
C19 O5 Ni3 N3 19.2(2)
C19 O5 Ni3 O6 89.7(7)
C19 O5 Ni3 O8 -152.8(2)
C19 O5 Ni3 O4 123.9(2)
C19 O5 Ni3 O11 -67.7(2)
C25 N3 Ni3 O5 -19.0(3)
C26 N3 Ni3 O5 176.3(2)
C25 N3 Ni3 O6 167.7(3)
C26 N3 Ni3 O6 3.01(19)
C25 N3 Ni3 O8 124.9(4)
C26 N3 Ni3 O8 -39.7(5)
C25 N3 Ni3 O4 -114.8(2)
C26 N3 Ni3 O4 80.5(2)
C25 N3 Ni3 O11 77.8(3)
C26 N3 Ni3 O11 -86.8(2)
C27 O6 Ni3 O5 -97.8(7)
Ni1 O6 Ni3 O5 129.5(6)
Ni2 O6 Ni3 O5 34.5(7)
C27 O6 Ni3 N3 -26.74(18)
Ni1 O6 Ni3 N3 -159.53(10)
Ni2 O6 Ni3 N3 105.52(10)
C27 O6 Ni3 O8 144.12(18)
Ni1 O6 Ni3 O8 11.34(8)
Ni2 O6 Ni3 O8 -83.62(8)
C27 O6 Ni3 O4 -132.44(18)
Ni1 O6 Ni3 O4 94.78(8)
Ni2 O6 Ni3 O4 -0.18(8)
C27 O6 Ni3 O11 59.82(19)
Ni1 O6 Ni3 O11 -72.96(9)
Ni2 O6 Ni3 O11 -167.92(9)
C36 O8 Ni3 O5 36.4(2)
Ni4 O8 Ni3 O5 -83.56(9)
Ni1 O8 Ni3 O5 175.40(8)
C36 O8 Ni3 N3 -107.2(4)
Ni4 O8 Ni3 N3 132.8(4)
Ni1 O8 Ni3 N3 31.8(4)
C36 O8 Ni3 O6 -149.9(2)
Ni4 O8 Ni3 O6 90.12(8)
Ni1 O8 Ni3 O6 -10.91(8)
C36 O8 Ni3 O4 130.3(2)
Ni4 O8 Ni3 O4 10.34(7)
Ni1 O8 Ni3 O4 -90.69(7)
C36 O8 Ni3 O11 -59.9(2)
Ni4 O8 Ni3 O11 -179.90(9)
Ni1 O8 Ni3 O11 79.07(9)
C18 O4 Ni3 O5 -55.6(2)
Ni2 O4 Ni3 O5 -175.77(8)
Ni4 O4 Ni3 O5 87.24(8)
C18 O4 Ni3 N3 38.7(2)
Ni2 O4 Ni3 N3 -81.43(10)
Ni4 O4 Ni3 N3 -178.42(8)
C18 O4 Ni3 O6 120.4(2)
Ni2 O4 Ni3 O6 0.18(8)
Ni4 O4 Ni3 O6 -96.80(8)
C18 O4 Ni3 O8 -153.0(2)
Ni2 O4 Ni3 O8 86.85(8)
Ni4 O4 Ni3 O8 -10.14(7)
C18 O4 Ni3 O11 168.6(3)
Ni2 O4 Ni3 O11 48.4(3)
Ni4 O4 Ni3 O11 -48.6(3)
C39 O11 Ni3 O5 0.5(4)
C39 O11 Ni3 N3 -92.1(4)
C39 O11 Ni3 O6 -176.8(4)
C39 O11 Ni3 O8 97.8(4)
C39 O11 Ni3 O4 136.1(4)
C28 O7 Ni4 N4 -9.6(2)
C28 O7 Ni4 O8 -71.9(6)
C28 O7 Ni4 O4 162.2(2)
C28 O7 Ni4 O2 -114.5(2)
C28 O7 Ni4 O12 77.2(2)
C34 N4 Ni4 O7 13.1(2)
C35 N4 Ni4 O7 -177.13(19)
C34 N4 Ni4 O8 -174.6(2)
C35 N4 Ni4 O8 -4.87(19)
C34 N4 Ni4 O4 -135.6(3)
C35 N4 Ni4 O4 34.2(4)
C34 N4 Ni4 O2 107.9(2)
C35 N4 Ni4 O2 -82.3(2)
C34 N4 Ni4 O12 -83.0(2)
C35 N4 Ni4 O12 86.83(19)
C36 O8 Ni4 O7 90.2(5)
Ni3 O8 Ni4 O7 -137.5(5)
Ni1 O8 Ni4 O7 -42.1(6)
C36 O8 Ni4 N4 27.21(17)
Ni3 O8 Ni4 N4 159.45(9)
Ni1 O8 Ni4 N4 -105.10(9)
C36 O8 Ni4 O4 -142.97(17)
Ni3 O8 Ni4 O4 -10.74(7)
Ni1 O8 Ni4 O4 84.72(8)
C36 O8 Ni4 O2 133.53(18)
Ni3 O8 Ni4 O2 -94.23(8)
Ni1 O8 Ni4 O2 1.22(8)
C36 O8 Ni4 O12 -59.14(17)
Ni3 O8 Ni4 O12 73.09(8)
Ni1 O8 Ni4 O12 168.55(9)
C18 O4 Ni4 O7 -37.3(2)
Ni2 O4 Ni4 O7 82.56(9)
Ni3 O4 Ni4 O7 -176.95(7)
C18 O4 Ni4 N4 110.9(4)
Ni2 O4 Ni4 N4 -129.3(3)
Ni3 O4 Ni4 N4 -28.8(3)
C18 O4 Ni4 O8 149.8(2)
Ni2 O4 Ni4 O8 -90.39(8)
Ni3 O4 Ni4 O8 10.10(7)
C18 O4 Ni4 O2 -129.9(2)
Ni2 O4 Ni4 O2 -10.08(8)
Ni3 O4 Ni4 O2 90.41(7)
C18 O4 Ni4 O12 58.0(2)
Ni2 O4 Ni4 O12 177.82(9)
Ni3 O4 Ni4 O12 -81.69(8)
C9 O2 Ni4 O7 51.9(2)
Ni1 O2 Ni4 O7 172.77(9)
Ni2 O2 Ni4 O7 -89.79(8)
C9 O2 Ni4 N4 -42.4(2)
Ni1 O2 Ni4 N4 78.49(10)
Ni2 O2 Ni4 N4 175.93(9)
C9 O2 Ni4 O8 -122.1(2)
Ni1 O2 Ni4 O8 -1.28(8)
Ni2 O2 Ni4 O8 96.16(8)
C9 O2 Ni4 O4 151.7(2)
Ni1 O2 Ni4 O4 -87.43(9)
Ni2 O2 Ni4 O4 10.01(7)
C9 O2 Ni4 O12 -177.5(3)
Ni1 O2 Ni4 O12 -56.6(3)
Ni2 O2 Ni4 O12 40.8(3)
C40 O12 Ni4 O7 13.5(2)
C40 O12 Ni4 N4 106.3(2)
C40 O12 Ni4 O8 -170.9(2)
C40 O12 Ni4 O4 -86.1(2)
C40 O12 Ni4 O2 -116.8(3)
